data_4121642
loop_
_publ_author_name
'Meihaus, Katie R.'
'Minasian, Stefan G.'
'Lukens, Jr, Wayne W'
'Kozimor, Stosh A.'
'Shuh, David K.'
'Tyliszczak, Tolek'
'Long, Jeffrey R.'

_publ_section_title
;
 Influence of Pyrazolate vs N-Heterocyclic Carbene Ligands on the Slow
 Magnetic Relaxation of Homoleptic Trischelate Lanthanide(III) and
 Uranium(III) Complexes.
;
_journal_issue 16
_journal_name_full 'Journal of the American Chemical Society'
_journal_page_first 6056
_journal_page_last 6068
_journal_paper_doi 10.1021/ja501569t
_journal_volume 136
_journal_year 2014
_chemical_formula_sum 'C24 H36 B3 Ho N12'
_chemical_formula_weight 690.01
_chemical_name_common km26
_chemical_name_systematic
;
 ?
;
_space_group_IT_number 148
_symmetry_cell_setting hexagonal
_symmetry_space_group_name_Hall '-R 3'
_symmetry_space_group_name_H-M 'R -3 :H'
_atom_sites_solution_hydrogens geom
_atom_sites_solution_primary direct
_atom_sites_solution_secondary difmap
_audit_creation_method SHELXL-97
_cell_angle_alpha 90.00
_cell_angle_beta 90.00
_cell_angle_gamma 120.00
_cell_formula_units_Z 6
_cell_length_a 16.0584(10)
_cell_length_b 16.0584(10)
_cell_length_c 19.8205(13)
_cell_measurement_reflns_used 9897
_cell_measurement_temperature 446(2)
_cell_measurement_theta_max 25.35
_cell_measurement_theta_min 2.52
_cell_volume 4426.4(5)
_computing_cell_refinement 'Bruker APEX2 v. 2009.1'
_computing_data_collection 'Bruker APEX2 v. 2009.1'
_computing_data_reduction 'Bruker APEX2 v. 2009.1'
_computing_molecular_graphics ORTEP-32
_computing_publication_material WinGX
_computing_structure_refinement 'SHELXL-97 (Sheldrick, 2008)'
_computing_structure_solution SIR-2004
_diffrn_ambient_temperature 446(2)
_diffrn_detector_area_resol_mean 8.366
_diffrn_measured_fraction_theta_full 0.974
_diffrn_measured_fraction_theta_max 0.975
_diffrn_measurement_device_type 'Bruker APEX-II CCD'
_diffrn_measurement_method '\f and \w scans'
_diffrn_radiation_monochromator graphite
_diffrn_radiation_source 'fine-focus sealed tube'
_diffrn_radiation_type MoK\a
_diffrn_radiation_wavelength 0.71073
_diffrn_reflns_av_R_equivalents 0.0338
_diffrn_reflns_av_sigmaI/netI 0.0256
_diffrn_reflns_limit_h_max 19
_diffrn_reflns_limit_h_min -19
_diffrn_reflns_limit_k_max 19
_diffrn_reflns_limit_k_min -18
_diffrn_reflns_limit_l_max 23
_diffrn_reflns_limit_l_min -23
_diffrn_reflns_number 11698
_diffrn_reflns_theta_full 25.00
_diffrn_reflns_theta_max 25.35
_diffrn_reflns_theta_min 1.79
_exptl_absorpt_coefficient_mu 2.718
_exptl_absorpt_correction_T_max 0.9733
_exptl_absorpt_correction_T_min 0.8539
_exptl_absorpt_correction_type multi-scan
_exptl_absorpt_process_details SADABS
_exptl_crystal_colour hotpink
_exptl_crystal_density_diffrn 1.553
_exptl_crystal_density_method 'not measured'
_exptl_crystal_description block
_exptl_crystal_F_000 2076
_exptl_crystal_size_max 0.06
_exptl_crystal_size_mid 0.02
_exptl_crystal_size_min 0.01
_refine_diff_density_max 0.878
_refine_diff_density_min -0.607
_refine_diff_density_rms 0.064
_refine_ls_extinction_method none
_refine_ls_goodness_of_fit_ref 1.058
_refine_ls_hydrogen_treatment mixed
_refine_ls_matrix_type full
_refine_ls_number_parameters 129
_refine_ls_number_reflns 1772
_refine_ls_number_restraints 0
_refine_ls_restrained_S_all 1.058
_refine_ls_R_factor_all 0.0199
_refine_ls_R_factor_gt 0.0177
_refine_ls_shift/su_max 0.000
_refine_ls_shift/su_mean 0.000
_refine_ls_structure_factor_coef Fsqd
_refine_ls_weighting_details 'calc w=1/[\s^2^(Fo^2^)+(0.0188P)^2^+4.1883P] where P=(Fo^2^+2Fc^2^)/3'
_refine_ls_weighting_scheme calc
_refine_ls_wR_factor_gt 0.0407
_refine_ls_wR_factor_ref 0.0414
_reflns_number_gt 1671
_reflns_number_total 1772
_reflns_threshold_expression >2sigma(I)
_cod_data_source_file ja501569t_si_009.cif
_cod_data_source_block shelxl
_cod_depositor_comments
;
The following automatic conversions were performed:

'_symmetry_cell_setting' value 'Hexagonal' changed to 'hexagonal'
according to
/usr/data/users/saulius/crontab/automatic-downloads/rss-feeds/ACS/lib/dictionaries/cif_core.dic
dictionary named 'cif_core.dic' version 2.4.2 from 2011-04-26.

Automatic conversion script
Id: cif_fix_values 2281 2013-09-26 08:29:07Z andrius 

 Adding full bibliography for 4121642--4121653.cif.
;
_cod_original_sg_symbol_H-M R-3
_cod_database_code 4121642

loop_
_symmetry_equiv_pos_as_xyz
'x, y, z'
'-y, x-y, z'
'-x+y, -x, z'
'x+2/3, y+1/3, z+1/3'
'-y+2/3, x-y+1/3, z+1/3'
'-x+y+2/3, -x+1/3, z+1/3'
'x+1/3, y+2/3, z+2/3'
'-y+1/3, x-y+2/3, z+2/3'
'-x+y+1/3, -x+2/3, z+2/3'
'-x, -y, -z'
'y, -x+y, -z'
'x-y, x, -z'
'-x+2/3, -y+1/3, -z+1/3'
'y+2/3, -x+y+1/3, -z+1/3'
'x-y+2/3, x+1/3, -z+1/3'
'-x+1/3, -y+2/3, -z+2/3'
'y+1/3, -x+y+2/3, -z+2/3'
'x-y+1/3, x+2/3, -z+2/3'

loop_
_atom_site_label
_atom_site_type_symbol
_atom_site_fract_x
_atom_site_fract_y
_atom_site_fract_z
_atom_site_U_iso_or_equiv
_atom_site_adp_type
_atom_site_occupancy
_atom_site_symmetry_multiplicity
_atom_site_calc_flag
_atom_site_refinement_flags
C1 C 0.5228(2) 0.17720(19) -0.07872(13) 0.0355(6) Uani 1 1 d .
H1A H 0.5863 0.2171 -0.0965 0.053 Uiso 1 1 calc R
H1B H 0.4792 0.1433 -0.1150 0.053 Uiso 1 1 calc R
H1C H 0.5234 0.1318 -0.0475 0.053 Uiso 1 1 calc R
C2 C 0.49101(17) 0.23831(16) -0.04335(11) 0.0250(5) Uani 1 1 d .
C3 C 0.41690(17) 0.25380(18) -0.06313(12) 0.0283(5) Uani 1 1 d .
H3 H 0.3763 0.2270 -0.1000 0.034 Uiso 1 1 calc R
C4 C 0.41624(17) 0.31717(18) -0.01658(12) 0.0275(5) Uani 1 1 d .
H4 H 0.3745 0.3415 -0.0165 0.033 Uiso 1 1 calc R
C5 C 0.40145(17) 0.29729(17) 0.19326(11) 0.0259(5) Uani 1 1 d .
H5 H 0.3557 0.3166 0.1906 0.031 Uiso 1 1 calc R
C6 C 0.40051(17) 0.23151(17) 0.23802(11) 0.0273(5) Uani 1 1 d .
H6 H 0.3551 0.1983 0.2714 0.033 Uiso 1 1 calc R
C7 C 0.48125(18) 0.22498(17) 0.22302(11) 0.0259(5) Uani 1 1 d .
C8 C 0.5130(2) 0.1622(2) 0.25619(13) 0.0369(6) Uani 1 1 d .
H8A H 0.5035 0.1116 0.2258 0.055 Uiso 1 1 calc R
H8B H 0.4760 0.1348 0.2964 0.055 Uiso 1 1 calc R
H8C H 0.5799 0.1997 0.2676 0.055 Uiso 1 1 calc R
B1 B 0.5153(2) 0.3986(2) 0.09361(13) 0.0259(6) Uani 1 1 d .
N1 N 0.53336(13) 0.28904(13) 0.01288(9) 0.0226(4) Uani 1 1 d .
N2 N 0.48584(13) 0.33776(14) 0.02847(9) 0.0242(4) Uani 1 1 d .
N3 N 0.47956(14) 0.32893(14) 0.15397(9) 0.0238(4) Uani 1 1 d .
N4 N 0.53017(14) 0.28445(13) 0.17173(9) 0.0241(4) Uani 1 1 d .
Ho1 Ho 0.6667 0.3333 0.093918(8) 0.01999(7) Uani 1 3 d S
H1 H 0.5970(18) 0.4375(17) 0.0938(12) 0.024 Uiso 1 1 d .
H2 H 0.4836(17) 0.4464(17) 0.0938(11) 0.024 Uiso 1 1 d .

loop_
_atom_site_aniso_label
_atom_site_aniso_U_11
_atom_site_aniso_U_22
_atom_site_aniso_U_33
_atom_site_aniso_U_23
_atom_site_aniso_U_13
_atom_site_aniso_U_12
C1 0.0420(16) 0.0367(15) 0.0326(14) -0.0136(11) -0.0149(11) 0.0231(13)
C2 0.0240(12) 0.0220(12) 0.0243(12) 0.0009(9) -0.0014(9) 0.0079(10)
C3 0.0231(13) 0.0318(14) 0.0241(12) 0.0026(10) -0.0047(9) 0.0092(11)
C4 0.0237(13) 0.0339(14) 0.0262(13) 0.0062(10) 0.0001(9) 0.0152(11)
C5 0.0241(12) 0.0286(13) 0.0251(12) -0.0066(9) 0.0004(9) 0.0133(11)
C6 0.0272(13) 0.0278(13) 0.0211(12) -0.0030(9) 0.0030(9) 0.0094(11)
C7 0.0309(13) 0.0263(13) 0.0182(12) -0.0015(9) 0.0005(9) 0.0124(11)
C8 0.0432(16) 0.0427(16) 0.0296(14) 0.0136(11) 0.0104(11) 0.0251(14)
B1 0.0290(16) 0.0263(15) 0.0256(14) 0.0006(10) 0.0010(11) 0.0162(13)
N1 0.0222(10) 0.0249(11) 0.0216(10) 0.0007(8) -0.0002(7) 0.0126(9)
N2 0.0238(11) 0.0290(11) 0.0219(10) 0.0032(8) 0.0022(8) 0.0148(9)
N3 0.0263(11) 0.0265(11) 0.0212(10) -0.0028(8) -0.0001(8) 0.0151(9)
N4 0.0289(11) 0.0245(11) 0.0208(10) 0.0013(8) 0.0009(8) 0.0149(9)
Ho1 0.02122(8) 0.02122(8) 0.01752(10) 0.000 0.000 0.01061(4)

loop_
_atom_type_symbol
_atom_type_description
_atom_type_scat_dispersion_real
_atom_type_scat_dispersion_imag
_atom_type_scat_source
C C 0.0033 0.0016 'International Tables Vol C Tables 4.2.6.8 and 6.1.1.4'
H H 0.0000 0.0000 'International Tables Vol C Tables 4.2.6.8 and 6.1.1.4'
B B 0.0013 0.0007 'International Tables Vol C Tables 4.2.6.8 and 6.1.1.4'
N N 0.0061 0.0033 'International Tables Vol C Tables 4.2.6.8 and 6.1.1.4'
Ho Ho -0.2175 4.6783 'International Tables Vol C Tables 4.2.6.8 and 6.1.1.4'

loop_
_geom_angle_atom_site_label_1
_geom_angle_atom_site_label_2
_geom_angle_atom_site_label_3
_geom_angle
_geom_angle_site_symmetry_1
_geom_angle_site_symmetry_3
C2 C1 H1A 109.5 . .
C2 C1 H1B 109.5 . .
H1A C1 H1B 109.5 . .
C2 C1 H1C 109.5 . .
H1A C1 H1C 109.5 . .
H1B C1 H1C 109.5 . .
N1 C2 C3 110.1(2) . .
N1 C2 C1 123.5(2) . .
C3 C2 C1 126.3(2) . .
C4 C3 C2 105.5(2) . .
C4 C3 H3 127.3 . .
C2 C3 H3 127.3 . .
N2 C4 C3 108.4(2) . .
N2 C4 H4 125.8 . .
C3 C4 H4 125.8 . .
N3 C5 C6 108.3(2) . .
N3 C5 H5 125.8 . .
C6 C5 H5 125.8 . .
C5 C6 C7 105.6(2) . .
C5 C6 H6 127.2 . .
C7 C6 H6 127.2 . .
N4 C7 C6 110.2(2) . .
N4 C7 C8 122.5(2) . .
C6 C7 C8 127.3(2) . .
C7 C8 H8A 109.5 . .
C7 C8 H8B 109.5 . .
H8A C8 H8B 109.5 . .
C7 C8 H8C 109.5 . .
H8A C8 H8C 109.5 . .
H8B C8 H8C 109.5 . .
N3 B1 N2 107.8(2) . .
N3 B1 H1 107.7(12) . .
N2 B1 H1 104.7(12) . .
N3 B1 H2 111.5(12) . .
N2 B1 H2 109.8(12) . .
H1 B1 H2 114.9(17) . .
C2 N1 N2 105.91(18) . .
C2 N1 Ho1 144.30(15) . .
N2 N1 Ho1 109.68(13) . .
C4 N2 N1 110.05(19) . .
C4 N2 B1 132.0(2) . .
N1 N2 B1 117.83(18) . .
C5 N3 N4 109.85(19) . .
C5 N3 B1 131.6(2) . .
N4 N3 B1 118.43(18) . .
C7 N4 N3 106.03(19) . .
C7 N4 Ho1 143.98(16) . .
N3 N4 Ho1 109.76(13) . .
N4 Ho1 N4 85.01(6) 2_655 3_665
N4 Ho1 N4 85.01(6) 2_655 .
N4 Ho1 N4 85.01(6) 3_665 .
N4 Ho1 N1 79.12(6) 2_655 2_655
N4 Ho1 N1 135.83(6) 3_665 2_655
N4 Ho1 N1 133.43(6) . 2_655
N4 Ho1 N1 133.43(6) 2_655 3_665
N4 Ho1 N1 79.12(6) 3_665 3_665
N4 Ho1 N1 135.83(6) . 3_665
N1 Ho1 N1 82.55(6) 2_655 3_665
N4 Ho1 N1 135.83(6) 2_655 .
N4 Ho1 N1 133.43(6) 3_665 .
N4 Ho1 N1 79.12(6) . .
N1 Ho1 N1 82.55(6) 2_655 .
N1 Ho1 N1 82.55(6) 3_665 .
N4 Ho1 H1 141.2(5) 2_655 .
N4 Ho1 H1 69.1(6) 3_665 .
N4 Ho1 H1 65.1(6) . .
N1 Ho1 H1 139.4(5) 2_655 .
N1 Ho1 H1 70.8(6) 3_665 .
N1 Ho1 H1 64.5(6) . .

loop_
_geom_bond_atom_site_label_1
_geom_bond_atom_site_label_2
_geom_bond_distance
_geom_bond_site_symmetry_2
C1 C2 1.488(3) .
C1 H1A 0.9600 .
C1 H1B 0.9600 .
C1 H1C 0.9600 .
C2 N1 1.347(3) .
C2 C3 1.388(3) .
C3 C4 1.378(3) .
C3 H3 0.9300 .
C4 N2 1.336(3) .
C4 H4 0.9300 .
C5 N3 1.342(3) .
C5 C6 1.374(3) .
C5 H5 0.9300 .
C6 C7 1.384(3) .
C6 H6 0.9300 .
C7 N4 1.346(3) .
C7 C8 1.491(3) .
C8 H8A 0.9600 .
C8 H8B 0.9600 .
C8 H8C 0.9600 .
B1 N3 1.539(3) .
B1 N2 1.543(3) .
B1 H1 1.14(2) .
B1 H2 1.11(2) .
N1 N2 1.374(3) .
N1 Ho1 2.4790(18) .
N3 N4 1.369(3) .
N4 Ho1 2.4655(19) .
Ho1 N4 2.4655(19) 2_655
Ho1 N4 2.4655(19) 3_665
Ho1 N1 2.4790(18) 2_655
Ho1 N1 2.4790(18) 3_665
Ho1 H1 2.43(2) .
